data_7109464
loop_
_publ_author_name
'Goutam Kumar Kole'
'Raghavender Medishetty'
'Lip Lin Koh'
'Jagadese J. Vittal'

_publ_section_title
;
 Influence of C-H^...^pi interactions on the solid-state [2+2]
 cycloaddition reaction of a Ag(I) coordination complex in an inorganic
 co-crystal
;
_journal_name_full Chem.Commun.
_journal_page_first 6298
_journal_paper_doi 10.1039/c3cc42793e
_journal_volume 49
_journal_year 2013
_chemical_formula_sum 'C56 H46 Ag2 F6 N2 O4 P2'
_chemical_formula_weight 1202.63
_chemical_name_systematic
;
?
;
_space_group_IT_number 14
_symmetry_cell_setting monoclinic
_symmetry_space_group_name_Hall '-P 2yn'
_symmetry_space_group_name_H-M 'P 1 21/n 1'
_atom_sites_solution_hydrogens geom
_atom_sites_solution_primary direct
_atom_sites_solution_secondary difmap
_audit_creation_method SHELXL-97
_cell_angle_alpha 90.00
_cell_angle_beta 90.245(5)
_cell_angle_gamma 90.00
_cell_formula_units_Z 2
_cell_length_a 12.550(2)
_cell_length_b 13.733(2)
_cell_length_c 14.479(3)
_cell_measurement_reflns_used 937
_cell_measurement_temperature 100(2)
_cell_measurement_theta_max 27.49
_cell_measurement_theta_min 3.18
_cell_volume 2495.4(7)
_computing_structure_refinement 'SHELXL-97 (Sheldrick, 1997)'
_computing_structure_solution 'SHELXS-97 (Sheldrick, 1990)'
_diffrn_ambient_temperature 100(2)
_diffrn_measured_fraction_theta_full 0.997
_diffrn_measured_fraction_theta_max 0.997
_diffrn_radiation_monochromator graphite
_diffrn_radiation_source 'fine-focus sealed tube'
_diffrn_radiation_type MoK\a
_diffrn_radiation_wavelength 0.71073
_diffrn_reflns_av_R_equivalents 0.0254
_diffrn_reflns_av_sigmaI/netI 0.0278
_diffrn_reflns_limit_h_max 10
_diffrn_reflns_limit_h_min -16
_diffrn_reflns_limit_k_max 17
_diffrn_reflns_limit_k_min -17
_diffrn_reflns_limit_l_max 17
_diffrn_reflns_limit_l_min -18
_diffrn_reflns_number 17401
_diffrn_reflns_theta_full 27.49
_diffrn_reflns_theta_max 27.49
_diffrn_reflns_theta_min 2.04
_exptl_absorpt_coefficient_mu 0.921
_exptl_absorpt_correction_T_max 0.7957
_exptl_absorpt_correction_T_min 0.6080
_exptl_absorpt_correction_type multi-scan
_exptl_absorpt_process_details 'SADABS (Sheldrick, 2005)'
_exptl_crystal_colour yellow
_exptl_crystal_density_diffrn 1.601
_exptl_crystal_density_meas ?
_exptl_crystal_density_method 'not measured'
_exptl_crystal_description block
_exptl_crystal_F_000 1212
_exptl_crystal_size_max 0.60
_exptl_crystal_size_mid 0.34
_exptl_crystal_size_min 0.26
_refine_diff_density_max 1.255
_refine_diff_density_min -0.350
_refine_diff_density_rms 0.092
_refine_ls_extinction_method none
_refine_ls_goodness_of_fit_ref 1.062
_refine_ls_hydrogen_treatment constr
_refine_ls_matrix_type full
_refine_ls_number_parameters 325
_refine_ls_number_reflns 5718
_refine_ls_number_restraints 0
_refine_ls_restrained_S_all 1.062
_refine_ls_R_factor_all 0.0345
_refine_ls_R_factor_gt 0.0326
_refine_ls_shift/su_max 0.001
_refine_ls_shift/su_mean 0.000
_refine_ls_structure_factor_coef Fsqd
_refine_ls_weighting_details 'calc w=1/[\s^2^(Fo^2^)+(0.0406P)^2^+3.3057P] where P=(Fo^2^+2Fc^2^)/3'
_refine_ls_weighting_scheme calc
_refine_ls_wR_factor_gt 0.0836
_refine_ls_wR_factor_ref 0.0848
_reflns_number_gt 5424
_reflns_number_total 5718
_reflns_threshold_expression >2sigma(I)
_cod_data_source_file c3cc42793e.txt
_cod_data_source_block a789jj
_cod_depositor_comments
;
The following automatic conversions were performed:

'_exptl_crystal_density_meas' value 'not measured' was changed to '?'
- the value is perceived as not measured.

Automatic conversion script
Id: cif_fix_values 3008 2015-01-20 13:52:24Z robertas 
;
_cod_original_cell_volume 2495.4(8)
_cod_original_sg_symbol_H-M P2(1)/n
_cod_database_code 7109464

loop_
_symmetry_equiv_pos_as_xyz
'x, y, z'
'-x+1/2, y+1/2, -z+1/2'
'-x, -y, -z'
'x-1/2, -y-1/2, z-1/2'

loop_
_atom_site_label
_atom_site_type_symbol
_atom_site_fract_x
_atom_site_fract_y
_atom_site_fract_z
_atom_site_U_iso_or_equiv
_atom_site_adp_type
_atom_site_occupancy
_atom_site_symmetry_multiplicity
_atom_site_calc_flag
_atom_site_refinement_flags
Ag1 Ag 0.480989(14) 0.493237(12) 0.243394(11) 0.01738(7) Uani 1 1 d .
P1 P 0.55419(4) 0.58717(4) 0.12199(4) 0.01297(12) Uani 1 1 d .
N1 N 0.41437(15) 0.52703(14) 0.38241(13) 0.0160(4) Uani 1 1 d .
O1 O 0.37802(15) 0.36062(13) 0.19344(12) 0.0268(4) Uani 1 1 d .
O2 O 0.41863(14) 0.27241(14) 0.31970(12) 0.0248(4) Uani 1 1 d .
F1 F 0.40456(13) 0.15225(11) 0.14174(12) 0.0326(4) Uani 1 1 d .
F2 F 0.24806(13) 0.21651(12) 0.14068(11) 0.0316(4) Uani 1 1 d .
F3 F 0.29688(14) 0.12780(12) 0.25508(12) 0.0358(4) Uani 1 1 d .
C1 C 0.45538(18) 0.59957(16) 0.43383(15) 0.0160(4) Uani 1 1 d .
H1 H 0.5129 0.6360 0.4090 0.019 Uiso 1 1 calc R
C2 C 0.41895(18) 0.62431(16) 0.52064(15) 0.0166(4) Uani 1 1 d .
H2 H 0.4508 0.6763 0.5541 0.020 Uiso 1 1 calc R
C3 C 0.33417(18) 0.57144(16) 0.55861(15) 0.0157(4) Uani 1 1 d .
C4 C 0.29061(19) 0.49695(16) 0.50443(17) 0.0182(5) Uani 1 1 d .
H4 H 0.2321 0.4601 0.5269 0.022 Uiso 1 1 calc R
C5 C 0.33242(18) 0.47690(17) 0.41841(16) 0.0182(4) Uani 1 1 d .
H5 H 0.3020 0.4255 0.3832 0.022 Uiso 1 1 calc R
C6 C 0.29031(18) 0.59047(16) 0.65056(16) 0.0178(4) Uani 1 1 d .
H6 H 0.2275 0.5562 0.6671 0.021 Uiso 1 1 calc R
C7 C 0.33099(18) 0.65171(16) 0.71307(15) 0.0169(4) Uani 1 1 d .
H7 H 0.3966 0.6826 0.6988 0.020 Uiso 1 1 calc R
C8 C 0.28163(18) 0.67489(16) 0.80250(15) 0.0160(4) Uani 1 1 d .
C9 C 0.34193(18) 0.72051(17) 0.87157(16) 0.0184(4) Uani 1 1 d .
H9 H 0.4142 0.7368 0.8599 0.022 Uiso 1 1 calc R
C10 C 0.29793(19) 0.74238(17) 0.95671(16) 0.0206(5) Uani 1 1 d .
H10 H 0.3404 0.7725 1.0031 0.025 Uiso 1 1 calc R
C11 C 0.1921(2) 0.72044(18) 0.97437(16) 0.0228(5) Uani 1 1 d .
H11 H 0.1620 0.7348 1.0329 0.027 Uiso 1 1 calc R
C12 C 0.1304(2) 0.67719(18) 0.90562(17) 0.0231(5) Uani 1 1 d .
H12 H 0.0576 0.6628 0.9171 0.028 Uiso 1 1 calc R
C13 C 0.17428(19) 0.65486(17) 0.82037(16) 0.0201(5) Uani 1 1 d .
H13 H 0.1312 0.6258 0.7738 0.024 Uiso 1 1 calc R
C14 C 0.37986(17) 0.28616(17) 0.24265(15) 0.0173(4) Uani 1 1 d .
C15 C 0.3305(2) 0.19532(17) 0.19568(17) 0.0215(5) Uani 1 1 d .
C16 C 0.49445(17) 0.55437(15) 0.01067(14) 0.0139(4) Uani 1 1 d .
H16A H 0.4179 0.5719 0.0111 0.017 Uiso 1 1 calc R
H16B H 0.5292 0.5924 -0.0389 0.017 Uiso 1 1 calc R
C1A C 0.69753(17) 0.58798(15) 0.10449(16) 0.0159(4) Uani 1 1 d .
C2A C 0.76220(19) 0.59868(16) 0.18286(16) 0.0195(5) Uani 1 1 d .
H2A H 0.7306 0.6034 0.2422 0.023 Uiso 1 1 calc R
C3A C 0.8719(2) 0.60242(18) 0.17449(19) 0.0255(5) Uani 1 1 d .
H3A H 0.9151 0.6108 0.2280 0.031 Uiso 1 1 calc R
C4A C 0.9193(2) 0.59399(19) 0.0884(2) 0.0275(5) Uani 1 1 d .
H4A H 0.9946 0.5960 0.0828 0.033 Uiso 1 1 calc R
C5A C 0.8558(2) 0.58269(19) 0.01047(19) 0.0275(5) Uani 1 1 d .
H5A H 0.8880 0.5765 -0.0485 0.033 Uiso 1 1 calc R
C6A C 0.74504(19) 0.58038(18) 0.01803(17) 0.0221(5) Uani 1 1 d .
H6A H 0.7021 0.5736 -0.0358 0.026 Uiso 1 1 calc R
C1B C 0.51865(17) 0.71583(15) 0.13099(15) 0.0152(4) Uani 1 1 d .
C2B C 0.44182(18) 0.74389(16) 0.19518(16) 0.0178(4) Uani 1 1 d .
H2B H 0.4126 0.6970 0.2361 0.021 Uiso 1 1 calc R
C3B C 0.4077(2) 0.84052(18) 0.19959(18) 0.0234(5) Uani 1 1 d .
H3B H 0.3554 0.8594 0.2433 0.028 Uiso 1 1 calc R
C4B C 0.4507(2) 0.90861(17) 0.13986(19) 0.0247(5) Uani 1 1 d .
H4B H 0.4277 0.9744 0.1426 0.030 Uiso 1 1 calc R
C5B C 0.5273(2) 0.88124(17) 0.07589(18) 0.0227(5) Uani 1 1 d .
H5B H 0.5561 0.9283 0.0350 0.027 Uiso 1 1 calc R
C6B C 0.56187(19) 0.78522(17) 0.07159(16) 0.0197(5) Uani 1 1 d .
H6B H 0.6148 0.7669 0.0283 0.024 Uiso 1 1 calc R

loop_
_atom_site_aniso_label
_atom_site_aniso_U_11
_atom_site_aniso_U_22
_atom_site_aniso_U_33
_atom_site_aniso_U_23
_atom_site_aniso_U_13
_atom_site_aniso_U_12
Ag1 0.02221(11) 0.01653(10) 0.01343(10) 0.00003(6) 0.00279(7) -0.00315(6)
P1 0.0141(3) 0.0132(2) 0.0116(2) -0.00077(19) 0.00030(19) -0.00026(19)
N1 0.0156(9) 0.0176(9) 0.0148(9) -0.0002(7) -0.0001(7) 0.0024(7)
O1 0.0363(10) 0.0206(8) 0.0234(9) 0.0030(7) -0.0037(7) -0.0090(7)
O2 0.0213(9) 0.0329(10) 0.0201(8) -0.0011(7) -0.0015(7) -0.0011(7)
F1 0.0375(9) 0.0233(7) 0.0371(9) -0.0102(7) 0.0102(7) -0.0003(6)
F2 0.0288(8) 0.0328(8) 0.0329(8) -0.0034(7) -0.0112(6) -0.0094(7)
F3 0.0436(10) 0.0290(8) 0.0348(9) 0.0081(7) 0.0039(7) -0.0159(7)
C1 0.0163(10) 0.0155(10) 0.0164(10) 0.0023(8) -0.0004(8) 0.0005(8)
C2 0.0185(11) 0.0166(10) 0.0147(10) -0.0008(8) -0.0023(8) 0.0006(8)
C3 0.0161(10) 0.0166(10) 0.0143(10) 0.0007(8) -0.0002(8) 0.0046(8)
C4 0.0151(11) 0.0176(11) 0.0219(12) -0.0001(8) 0.0006(9) -0.0003(8)
C5 0.0164(11) 0.0185(10) 0.0198(11) -0.0033(9) -0.0010(9) 0.0001(9)
C6 0.0179(11) 0.0181(10) 0.0176(11) 0.0024(8) 0.0021(8) 0.0010(8)
C7 0.0149(10) 0.0189(10) 0.0171(10) 0.0017(8) 0.0002(8) 0.0016(8)
C8 0.0192(11) 0.0138(10) 0.0150(10) -0.0001(8) 0.0007(8) 0.0033(8)
C9 0.0164(11) 0.0194(11) 0.0194(11) -0.0002(9) -0.0010(8) 0.0016(8)
C10 0.0218(12) 0.0226(11) 0.0174(11) -0.0032(9) -0.0044(9) 0.0047(9)
C11 0.0273(13) 0.0243(12) 0.0169(11) -0.0017(9) 0.0053(9) 0.0043(10)
C12 0.0194(11) 0.0246(12) 0.0253(12) -0.0016(10) 0.0064(9) -0.0013(9)
C13 0.0194(11) 0.0212(11) 0.0196(11) -0.0018(9) -0.0010(9) -0.0002(9)
C14 0.0130(10) 0.0220(11) 0.0169(10) -0.0047(9) 0.0043(8) -0.0016(8)
C15 0.0236(12) 0.0200(11) 0.0209(11) 0.0015(9) 0.0029(9) -0.0027(9)
C16 0.0150(10) 0.0138(10) 0.0131(10) -0.0004(8) -0.0004(8) -0.0003(8)
C1A 0.0145(10) 0.0133(9) 0.0200(11) -0.0001(8) 0.0004(8) -0.0008(8)
C2A 0.0215(12) 0.0166(10) 0.0204(11) -0.0020(9) -0.0016(9) 0.0019(9)
C3A 0.0210(12) 0.0215(12) 0.0339(14) -0.0011(10) -0.0099(10) -0.0009(9)
C4A 0.0152(11) 0.0232(12) 0.0441(16) -0.0011(11) 0.0019(10) 0.0003(9)
C5A 0.0201(12) 0.0311(13) 0.0313(14) -0.0026(11) 0.0095(10) -0.0026(10)
C6A 0.0193(11) 0.0260(12) 0.0209(12) -0.0012(9) 0.0010(9) -0.0024(9)
C1B 0.0151(10) 0.0141(10) 0.0162(10) -0.0026(8) -0.0027(8) -0.0006(8)
C2B 0.0184(11) 0.0180(10) 0.0171(10) -0.0013(8) 0.0000(8) 0.0013(8)
C3B 0.0193(11) 0.0250(12) 0.0257(12) -0.0064(10) -0.0019(9) 0.0054(9)
C4B 0.0252(12) 0.0152(10) 0.0335(14) -0.0031(10) -0.0079(10) 0.0028(9)
C5B 0.0231(12) 0.0169(11) 0.0280(13) 0.0034(9) -0.0045(10) -0.0017(9)
C6B 0.0187(11) 0.0200(11) 0.0205(11) -0.0001(9) -0.0016(9) 0.0002(9)

loop_
_atom_type_symbol
_atom_type_description
_atom_type_scat_dispersion_real
_atom_type_scat_dispersion_imag
_atom_type_scat_source
C C 0.0033 0.0016 'International Tables Vol C Tables 4.2.6.8 and 6.1.1.4'
H H 0.0000 0.0000 'International Tables Vol C Tables 4.2.6.8 and 6.1.1.4'
N N 0.0061 0.0033 'International Tables Vol C Tables 4.2.6.8 and 6.1.1.4'
O O 0.0106 0.0060 'International Tables Vol C Tables 4.2.6.8 and 6.1.1.4'
F F 0.0171 0.0103 'International Tables Vol C Tables 4.2.6.8 and 6.1.1.4'
P P 0.1023 0.0942 'International Tables Vol C Tables 4.2.6.8 and 6.1.1.4'
Ag Ag -0.8971 1.1015 'International Tables Vol C Tables 4.2.6.8 and 6.1.1.4'

loop_
_geom_angle_atom_site_label_1
_geom_angle_atom_site_label_2
_geom_angle_atom_site_label_3
_geom_angle
_geom_angle_site_symmetry_1
N1 Ag1 O1 103.39(7) .
N1 Ag1 P1 134.75(5) .
O1 Ag1 P1 114.14(5) .
C1A P1 C1B 104.24(10) .
C1A P1 C16 106.29(10) .
C1B P1 C16 101.63(10) .
C1A P1 Ag1 119.60(8) .
C1B P1 Ag1 112.22(7) .
C16 P1 Ag1 111.14(7) .
C5 N1 C1 117.2(2) .
C5 N1 Ag1 122.23(15) .
C1 N1 Ag1 120.62(15) .
C14 O1 Ag1 116.86(15) .
N1 C1 C2 123.9(2) .
C1 C2 C3 118.9(2) .
C4 C3 C2 117.0(2) .
C4 C3 C6 119.5(2) .
C2 C3 C6 123.5(2) .
C5 C4 C3 120.2(2) .
N1 C5 C4 122.8(2) .
C7 C6 C3 125.7(2) .
C6 C7 C8 124.8(2) .
C9 C8 C13 118.3(2) .
C9 C8 C7 119.8(2) .
C13 C8 C7 121.9(2) .
C10 C9 C8 121.1(2) .
C9 C10 C11 120.2(2) .
C10 C11 C12 119.4(2) .
C13 C12 C11 120.6(2) .
C12 C13 C8 120.4(2) .
O2 C14 O1 130.6(2) .
O2 C14 C15 115.5(2) .
O1 C14 C15 113.8(2) .
F3 C15 F2 106.8(2) .
F3 C15 F1 106.7(2) .
F2 C15 F1 106.5(2) .
F3 C15 C14 113.8(2) .
F2 C15 C14 113.2(2) .
F1 C15 C14 109.34(19) .
C16 C16 P1 112.35(19) 3_665
C6A C1A C2A 119.2(2) .
C6A C1A P1 123.54(18) .
C2A C1A P1 117.28(17) .
C3A C2A C1A 120.4(2) .
C2A C3A C4A 120.4(2) .
C5A C4A C3A 119.5(2) .
C4A C5A C6A 120.5(2) .
C1A C6A C5A 120.0(2) .
C6B C1B C2B 119.6(2) .
C6B C1B P1 121.39(17) .
C2B C1B P1 118.94(17) .
C3B C2B C1B 120.4(2) .
C4B C3B C2B 119.5(2) .
C3B C4B C5B 120.4(2) .
C4B C5B C6B 120.2(2) .
C5B C6B C1B 119.9(2) .

loop_
_geom_bond_atom_site_label_1
_geom_bond_atom_site_label_2
_geom_bond_distance
_geom_bond_site_symmetry_2
Ag1 N1 2.2316(19) .
Ag1 O1 2.3456(18) .
Ag1 P1 2.3688(6) .
P1 C1A 1.818(2) .
P1 C1B 1.827(2) .
P1 C16 1.831(2) .
N1 C5 1.345(3) .
N1 C1 1.345(3) .
O1 C14 1.246(3) .
O2 C14 1.230(3) .
F1 C15 1.353(3) .
F2 C15 1.335(3) .
F3 C15 1.334(3) .
C1 C2 1.382(3) .
C2 C3 1.402(3) .
C3 C4 1.399(3) .
C3 C6 1.466(3) .
C4 C5 1.381(3) .
C6 C7 1.335(3) .
C7 C8 1.473(3) .
C8 C9 1.400(3) .
C8 C13 1.400(3) .
C9 C10 1.386(3) .
C10 C11 1.387(4) .
C11 C12 1.392(4) .
C12 C13 1.388(3) .
C14 C15 1.549(3) .
C16 C16 1.532(4) 3_665
C1A C6A 1.393(3) .
C1A C2A 1.400(3) .
C2A C3A 1.384(3) .
C3A C4A 1.389(4) .
C4A C5A 1.387(4) .
C5A C6A 1.395(3) .
C1B C6B 1.395(3) .
C1B C2B 1.396(3) .
C2B C3B 1.396(3) .
C3B C4B 1.385(4) .
C4B C5B 1.390(4) .
C5B C6B 1.390(3) .
